data_1543729
loop_
_publ_author_name
'Sebhaoui, Jihad'
'Zang Ondo, Cherryl Mirabelle'
'El Bakri, Youness'
'Essassi, El Mokhtar'
'Mague, Joel T.'

_publ_section_title
;
 (4<i>E</i>)-1-Decyl-4-(2-oxopropylidene)-2,3,4,5-tetrahydro-1<i>H</i>-1,5-benzodiazepin-2-one
;
_journal_coeditor_code BH4008
_journal_issue 7
_journal_name_full IUCrData
_journal_page_first x161174
_journal_paper_doi 10.1107/S2414314616011743
_journal_volume 1
_journal_year 2016
_chemical_formula_iupac 'C22 H32 N2 O2'
_chemical_formula_moiety 'C22 H32 N2 O2'
_chemical_formula_sum 'C22 H32 N2 O2'
_chemical_formula_weight 356.49
_chemical_name_systematic (4<i>E</i>)-1-Decyl-4-(2-oxopropylidene)-2,3,4,5-tetrahydro-1<i>H</i>-1,5-benzodiazepin-2-one
_space_group_crystal_system triclinic
_space_group_IT_number 2
_space_group_name_Hall '-P 1'
_space_group_name_H-M_alt 'P -1'
_symmetry_space_group_name_Hall '-P 1'
_symmetry_space_group_name_H-M 'P -1'
_atom_sites_solution_hydrogens mixed
_atom_sites_solution_primary direct
_atom_sites_solution_secondary difmap
_audit_creation_method SHELXL-2014/7
_cell_angle_alpha 83.560(2)
_cell_angle_beta 85.919(2)
_cell_angle_gamma 62.599(2)
_cell_formula_units_Z 2
_cell_length_a 8.4132(14)
_cell_length_b 8.4870(14)
_cell_length_c 16.670(3)
_cell_measurement_reflns_used 7410
_cell_measurement_temperature 296.(2)
_cell_measurement_theta_max 28.8911
_cell_measurement_theta_min 2.4596
_cell_volume 1049.8(3)
_computing_cell_refinement
;
<i>SAINT</i> (Bruker, 2016)
;
_computing_data_collection
;
<i>APEX3</i> (Bruker, 2016)
;
_computing_data_reduction
;
<i>SAINT</i> (Bruker, 2016)
;
_computing_molecular_graphics
;
<i>DIAMOND</i> (Brandenburg & Putz, 2012)
;
_computing_publication_material
;
<i>SHELXTL</i> (Sheldrick, 2008)
;
_computing_structure_refinement
;
<i>SHELXL2014</i> (Sheldrick, 2015b)
;
_computing_structure_solution
;
<i>SHELXT</i> (Sheldrick, 2015a)
;
_diffrn_ambient_temperature 296(2)
_diffrn_detector_area_resol_mean 8.3333
_diffrn_measured_fraction_theta_full 0.993
_diffrn_measured_fraction_theta_max 0.984
_diffrn_measurement_device_type 'Bruker SMART APEX CCD'
_diffrn_measurement_method '\f and \w scans'
_diffrn_radiation_monochromator graphite
_diffrn_radiation_type MoK\a
_diffrn_radiation_wavelength 0.71073
_diffrn_reflns_av_R_equivalents 0.0293
_diffrn_reflns_limit_h_max 11
_diffrn_reflns_limit_h_min -11
_diffrn_reflns_limit_k_max 11
_diffrn_reflns_limit_k_min -11
_diffrn_reflns_limit_l_max 22
_diffrn_reflns_limit_l_min -22
_diffrn_reflns_number 20426
_diffrn_reflns_theta_full 28.500
_diffrn_reflns_theta_max 29.151
_diffrn_reflns_theta_min 2.460
_exptl_absorpt_coefficient_mu 0.072
_exptl_absorpt_correction_T_max 0.98
_exptl_absorpt_correction_T_min 0.85
_exptl_absorpt_correction_type multi-scan
_exptl_absorpt_process_details
;
(<i>SADABS</i>; Bruker, 2016)
;
_exptl_crystal_colour colourless
_exptl_crystal_density_diffrn 1.128
_exptl_crystal_density_method 'not measured'
_exptl_crystal_description block
_exptl_crystal_F_000 388
_exptl_crystal_size_max 0.440
_exptl_crystal_size_mid 0.320
_exptl_crystal_size_min 0.260
_refine_diff_density_max 0.230
_refine_diff_density_min -0.146
_refine_ls_extinction_method none
_refine_ls_goodness_of_fit_ref 1.040
_refine_ls_hydrogen_treatment mixed
_refine_ls_matrix_type full
_refine_ls_number_parameters 241
_refine_ls_number_reflns 5575
_refine_ls_number_restraints 0
_refine_ls_restrained_S_all 1.040
_refine_ls_R_factor_all 0.0717
_refine_ls_R_factor_gt 0.0472
_refine_ls_shift/su_max 0.001
_refine_ls_shift/su_mean 0.000
_refine_ls_structure_factor_coef Fsqd
_refine_ls_weighting_details 'w=1/[\s^2^(Fo^2^)+(0.0569P)^2^+0.1190P] where P=(Fo^2^+2Fc^2^)/3'
_refine_ls_weighting_scheme calc
_refine_ls_wR_factor_gt 0.1194
_refine_ls_wR_factor_ref 0.1359
_reflns_number_gt 3821
_reflns_number_total 5575
_reflns_threshold_expression 'I > 2\s(I)'
_cod_data_source_file bh4008sup1.cif
_cod_data_source_block I
_cod_database_code 1543729
_shelx_estimated_absorpt_t_min 0.969
_shelx_estimated_absorpt_t_max 0.982

loop_
_space_group_symop_operation_xyz
'x, y, z'
'-x, -y, -z'

loop_
_atom_site_type_symbol
_atom_site_label
_atom_site_fract_x
_atom_site_fract_y
_atom_site_fract_z
_atom_site_U_iso_or_equiv
_atom_site_adp_type
_atom_site_calc_flag
_atom_site_occupancy
O O1 0.47356(13) 0.07555(12) 0.87693(7) 0.0643(3) Uani d 1
O O2 0.11670(14) 0.84072(12) 0.87720(7) 0.0745(3) Uani d 1
N N1 0.65022(13) 0.19922(12) 0.82244(6) 0.0450(2) Uani d 1
N N2 0.43528(14) 0.56271(13) 0.86512(6) 0.0466(3) Uani d 1
H H2A 0.360(2) 0.678(2) 0.8561(10) 0.074(5) Uiso d 1
C C1 0.61644(16) 0.49845(15) 0.84118(7) 0.0430(3) Uani d 1
C C2 0.68986(19) 0.61726(17) 0.83285(8) 0.0528(3) Uani d 1
H H2 0.6181 0.7360 0.8420 0.063 Uiso calc 1
C C3 0.8672(2) 0.5606(2) 0.81126(9) 0.0641(4) Uani d 1
H H3 0.9141 0.6415 0.8043 0.077 Uiso calc 1
C C4 0.9758(2) 0.3830(2) 0.79987(10) 0.0686(4) Uani d 1
H H4 1.0970 0.3432 0.7877 0.082 Uiso calc 1
C C5 0.90426(18) 0.26497(18) 0.80653(9) 0.0576(3) Uani d 1
H H5 0.9781 0.1460 0.7985 0.069 Uiso calc 1
C C6 0.72332(16) 0.32080(15) 0.82512(7) 0.0440(3) Uani d 1
C C7 0.53781(16) 0.17720(14) 0.88058(8) 0.0448(3) Uani d 1
C C8 0.49415(15) 0.29106(14) 0.95032(7) 0.0429(3) Uani d 1
H H8A 0.4383 0.2477 0.9942 0.052 Uiso calc 1
H H8B 0.6035 0.2837 0.9699 0.052 Uiso calc 1
C C9 0.36916(15) 0.48169(14) 0.92314(7) 0.0410(3) Uani d 1
C C10 0.20044(16) 0.56744(15) 0.95487(8) 0.0457(3) Uani d 1
H H10 0.1610 0.5038 0.9931 0.055 Uiso calc 1
C C11 0.08004(17) 0.75103(16) 0.93245(9) 0.0530(3) Uani d 1
C C12 -0.09418(18) 0.83550(19) 0.97834(11) 0.0696(4) Uani d 1
H H12A -0.0899 0.7611 1.0268 0.104 Uiso calc 1
H H12B -0.1898 0.8492 0.9455 0.104 Uiso calc 1
H H12C -0.1145 0.9503 0.9921 0.104 Uiso calc 1
C C13 0.69323(19) 0.09919(17) 0.75086(8) 0.0561(3) Uani d 1
H H13A 0.6405 0.0180 0.7577 0.067 Uiso calc 1
H H13B 0.8221 0.0286 0.7460 0.067 Uiso calc 1
C C14 0.62465(19) 0.22126(19) 0.67381(8) 0.0580(3) Uani d 1
H H14A 0.6848 0.2958 0.6653 0.070 Uiso calc 1
H H14B 0.6569 0.1486 0.6287 0.070 Uiso calc 1
C C15 0.42421(19) 0.34017(19) 0.67379(8) 0.0561(3) Uani d 1
H H15A 0.3926 0.4197 0.7162 0.067 Uiso calc 1
H H15B 0.3635 0.2667 0.6860 0.067 Uiso calc 1
C C16 0.3583(2) 0.4507(2) 0.59375(8) 0.0614(4) Uani d 1
H H16A 0.4224 0.5209 0.5812 0.074 Uiso calc 1
H H16B 0.3887 0.3703 0.5518 0.074 Uiso calc 1
C C17 0.1596(2) 0.5751(2) 0.59099(9) 0.0618(4) Uani d 1
H H17A 0.1287 0.6593 0.6313 0.074 Uiso calc 1
H H17B 0.0943 0.5064 0.6047 0.074 Uiso calc 1
C C18 0.1012(2) 0.6778(2) 0.50848(9) 0.0656(4) Uani d 1
H H18A 0.1697 0.7432 0.4946 0.079 Uiso calc 1
H H18B 0.1316 0.5925 0.4687 0.079 Uiso calc 1
C C19 -0.0946(2) 0.8067(2) 0.50190(9) 0.0663(4) Uani d 1
H H19A -0.1258 0.8926 0.5414 0.080 Uiso calc 1
H H19B -0.1639 0.7418 0.5151 0.080 Uiso calc 1
C C20 -0.1467(2) 0.9068(2) 0.41840(10) 0.0711(4) Uani d 1
H H20A -0.0756 0.9696 0.4051 0.085 Uiso calc 1
H H20B -0.1159 0.8203 0.3792 0.085 Uiso calc 1
C C21 -0.3395(3) 1.0373(2) 0.40996(12) 0.0848(5) Uani d 1
H H21A -0.3708 1.1237 0.4492 0.102 Uiso calc 1
H H21B -0.4110 0.9746 0.4227 0.102 Uiso calc 1
C C22 -0.3878(3) 1.1358(3) 0.32680(14) 0.1133(8) Uani d 1
H H22A -0.5132 1.2178 0.3262 0.170 Uiso calc 1
H H22B -0.3615 1.0519 0.2876 0.170 Uiso calc 1
H H22C -0.3194 1.2003 0.3139 0.170 Uiso calc 1

loop_
_atom_site_aniso_label
_atom_site_aniso_U_11
_atom_site_aniso_U_22
_atom_site_aniso_U_33
_atom_site_aniso_U_12
_atom_site_aniso_U_13
_atom_site_aniso_U_23
O1 0.0662(6) 0.0505(5) 0.0877(7) -0.0352(5) 0.0045(5) -0.0153(5)
O2 0.0675(7) 0.0420(5) 0.0939(8) -0.0118(5) -0.0011(6) 0.0115(5)
N1 0.0496(6) 0.0347(5) 0.0484(6) -0.0169(4) -0.0028(4) -0.0047(4)
N2 0.0485(6) 0.0308(5) 0.0531(6) -0.0127(4) -0.0031(5) 0.0018(4)
C1 0.0498(7) 0.0377(5) 0.0405(6) -0.0195(5) -0.0069(5) 0.0020(5)
C2 0.0699(9) 0.0460(6) 0.0484(7) -0.0322(6) -0.0057(6) 0.0019(5)
C3 0.0759(10) 0.0689(9) 0.0639(9) -0.0489(8) -0.0032(7) 0.0037(7)
C4 0.0558(9) 0.0781(10) 0.0751(10) -0.0359(8) 0.0017(7) 0.0036(8)
C5 0.0497(8) 0.0514(7) 0.0646(8) -0.0187(6) 0.0018(6) 0.0002(6)
C6 0.0473(7) 0.0388(6) 0.0441(6) -0.0185(5) -0.0046(5) 0.0010(5)
C7 0.0414(6) 0.0314(5) 0.0568(7) -0.0124(5) -0.0083(5) 0.0001(5)
C8 0.0425(6) 0.0357(5) 0.0464(6) -0.0150(5) -0.0063(5) 0.0031(5)
C9 0.0455(6) 0.0333(5) 0.0435(6) -0.0166(5) -0.0090(5) -0.0019(4)
C10 0.0425(6) 0.0368(5) 0.0556(7) -0.0158(5) -0.0066(5) -0.0018(5)
C11 0.0469(7) 0.0394(6) 0.0688(9) -0.0151(6) -0.0122(6) -0.0043(6)
C12 0.0465(8) 0.0482(7) 0.1026(12) -0.0105(6) -0.0050(8) -0.0099(8)
C13 0.0605(8) 0.0414(6) 0.0596(8) -0.0157(6) -0.0004(6) -0.0132(6)
C14 0.0638(9) 0.0600(8) 0.0493(7) -0.0262(7) 0.0052(6) -0.0144(6)
C15 0.0617(8) 0.0586(8) 0.0466(7) -0.0262(7) -0.0004(6) -0.0057(6)
C16 0.0710(9) 0.0645(8) 0.0481(7) -0.0306(8) -0.0023(6) -0.0034(6)
C17 0.0704(9) 0.0626(8) 0.0512(8) -0.0294(8) -0.0069(7) -0.0011(6)
C18 0.0774(10) 0.0632(8) 0.0546(8) -0.0309(8) -0.0082(7) 0.0008(7)
C19 0.0772(10) 0.0621(8) 0.0581(9) -0.0304(8) -0.0100(7) -0.0001(7)
C20 0.0874(12) 0.0642(9) 0.0642(9) -0.0366(9) -0.0170(8) 0.0040(7)
C21 0.0953(13) 0.0717(10) 0.0833(12) -0.0334(10) -0.0272(10) 0.0032(9)
C22 0.149(2) 0.0893(13) 0.1018(16) -0.0534(14) -0.0625(14) 0.0264(12)

loop_
_atom_type_symbol
_atom_type_description
_atom_type_scat_dispersion_real
_atom_type_scat_dispersion_imag
_atom_type_scat_source
C C 0.0033 0.0016 'International Tables Vol C Tables 4.2.6.8 and 6.1.1.4'
H H 0.0000 0.0000 'International Tables Vol C Tables 4.2.6.8 and 6.1.1.4'
N N 0.0061 0.0033 'International Tables Vol C Tables 4.2.6.8 and 6.1.1.4'
O O 0.0106 0.0060 'International Tables Vol C Tables 4.2.6.8 and 6.1.1.4'

loop_
_geom_angle_atom_site_label_1
_geom_angle_atom_site_label_2
_geom_angle_atom_site_label_3
_geom_angle
C7 N1 C6 123.72(10)
C7 N1 C13 118.75(10)
C6 N1 C13 117.46(10)
C9 N2 C1 125.52(10)
C9 N2 H2A 111.0(10)
C1 N2 H2A 120.2(10)
C2 C1 C6 119.63(12)
C2 C1 N2 118.29(11)
C6 C1 N2 122.07(10)
C3 C2 C1 120.68(13)
C3 C2 H2 119.7
C1 C2 H2 119.7
C2 C3 C4 119.84(13)
C2 C3 H3 120.1
C4 C3 H3 120.1
C5 C4 C3 120.01(14)
C5 C4 H4 120.0
C3 C4 H4 120.0
C4 C5 C6 121.13(13)
C4 C5 H5 119.4
C6 C5 H5 119.4
C5 C6 C1 118.53(11)
C5 C6 N1 119.33(11)
C1 C6 N1 122.03(11)
O1 C7 N1 123.17(12)
O1 C7 C8 121.50(12)
N1 C7 C8 115.32(10)
C9 C8 C7 109.74(9)
C9 C8 H8A 109.7
C7 C8 H8A 109.7
C9 C8 H8B 109.7
C7 C8 H8B 109.7
H8A C8 H8B 108.2
N2 C9 C10 122.13(10)
N2 C9 C8 115.85(10)
C10 C9 C8 122.02(10)
C9 C10 C11 123.47(12)
C9 C10 H10 118.3
C11 C10 H10 118.3
O2 C11 C10 122.16(12)
O2 C11 C12 119.60(12)
C10 C11 C12 118.24(13)
C11 C12 H12A 109.5
C11 C12 H12B 109.5
H12A C12 H12B 109.5
C11 C12 H12C 109.5
H12A C12 H12C 109.5
H12B C12 H12C 109.5
N1 C13 C14 112.14(10)
N1 C13 H13A 109.2
C14 C13 H13A 109.2
N1 C13 H13B 109.2
C14 C13 H13B 109.2
H13A C13 H13B 107.9
C15 C14 C13 114.50(11)
C15 C14 H14A 108.6
C13 C14 H14A 108.6
C15 C14 H14B 108.6
C13 C14 H14B 108.6
H14A C14 H14B 107.6
C14 C15 C16 113.14(12)
C14 C15 H15A 109.0
C16 C15 H15A 109.0
C14 C15 H15B 109.0
C16 C15 H15B 109.0
H15A C15 H15B 107.8
C17 C16 C15 115.36(12)
C17 C16 H16A 108.4
C15 C16 H16A 108.4
C17 C16 H16B 108.4
C15 C16 H16B 108.4
H16A C16 H16B 107.5
C16 C17 C18 112.79(12)
C16 C17 H17A 109.0
C18 C17 H17A 109.0
C16 C17 H17B 109.0
C18 C17 H17B 109.0
H17A C17 H17B 107.8
C19 C18 C17 115.60(13)
C19 C18 H18A 108.4
C17 C18 H18A 108.4
C19 C18 H18B 108.4
C17 C18 H18B 108.4
H18A C18 H18B 107.4
C18 C19 C20 113.76(14)
C18 C19 H19A 108.8
C20 C19 H19A 108.8
C18 C19 H19B 108.8
C20 C19 H19B 108.8
H19A C19 H19B 107.7
C21 C20 C19 115.22(15)
C21 C20 H20A 108.5
C19 C20 H20A 108.5
C21 C20 H20B 108.5
C19 C20 H20B 108.5
H20A C20 H20B 107.5
C20 C21 C22 114.29(19)
C20 C21 H21A 108.7
C22 C21 H21A 108.7
C20 C21 H21B 108.7
C22 C21 H21B 108.7
H21A C21 H21B 107.6
C21 C22 H22A 109.5
C21 C22 H22B 109.5
H22A C22 H22B 109.5
C21 C22 H22C 109.5
H22A C22 H22C 109.5
H22B C22 H22C 109.5

loop_
_geom_bond_atom_site_label_1
_geom_bond_atom_site_label_2
_geom_bond_distance
O1 C7 1.2190(14)
O2 C11 1.2415(16)
N1 C7 1.3640(16)
N1 C6 1.4295(15)
N1 C13 1.4692(16)
N2 C9 1.3579(15)
N2 C1 1.4060(16)
N2 H2A 0.887(16)
C1 C2 1.3955(16)
C1 C6 1.4007(16)
C2 C3 1.374(2)
C2 H2 0.9300
C3 C4 1.384(2)
C3 H3 0.9300
C4 C5 1.377(2)
C4 H4 0.9300
C5 C6 1.3927(18)
C5 H5 0.9300
C7 C8 1.5115(17)
C8 C9 1.5054(15)
C8 H8A 0.9700
C8 H8B 0.9700
C9 C10 1.3612(17)
C10 C11 1.4367(17)
C10 H10 0.9300
C11 C12 1.498(2)
C12 H12A 0.9600
C12 H12B 0.9600
C12 H12C 0.9600
C13 C14 1.5208(19)
C13 H13A 0.9700
C13 H13B 0.9700
C14 C15 1.515(2)
C14 H14A 0.9700
C14 H14B 0.9700
C15 C16 1.5210(19)
C15 H15A 0.9700
C15 H15B 0.9700
C16 C17 1.512(2)
C16 H16A 0.9700
C16 H16B 0.9700
C17 C18 1.525(2)
C17 H17A 0.9700
C17 H17B 0.9700
C18 C19 1.504(2)
C18 H18A 0.9700
C18 H18B 0.9700
C19 C20 1.526(2)
C19 H19A 0.9700
C19 H19B 0.9700
C20 C21 1.490(2)
C20 H20A 0.9700
C20 H20B 0.9700
C21 C22 1.514(3)
C21 H21A 0.9700
C21 H21B 0.9700
C22 H22A 0.9600
C22 H22B 0.9600
C22 H22C 0.9600

loop_
_geom_hbond_atom_site_label_D
_geom_hbond_atom_site_label_H
_geom_hbond_atom_site_label_A
_geom_hbond_site_symmetry_A
_geom_hbond_distance_DH
_geom_hbond_distance_HA
_geom_hbond_distance_DA
_geom_hbond_angle_DHA
_geom_hbond_publ_flag
N2 H2A O2 . 0.887(16) 1.904(16) 2.6459(14) 140.0(14) y
C5 H5 O2 1_645 0.93 2.54 3.3123(17) 140 y

loop_
_geom_torsion_atom_site_label_1
_geom_torsion_atom_site_label_2
_geom_torsion_atom_site_label_3
_geom_torsion_atom_site_label_4
_geom_torsion
C9 N2 C1 C2 -133.51(13)
C9 N2 C1 C6 46.96(17)
C6 C1 C2 C3 -1.84(19)
N2 C1 C2 C3 178.62(12)
C1 C2 C3 C4 -1.9(2)
C2 C3 C4 C5 3.0(2)
C3 C4 C5 C6 -0.4(2)
C4 C5 C6 C1 -3.3(2)
C4 C5 C6 N1 172.92(13)
C2 C1 C6 C5 4.37(18)
N2 C1 C6 C5 -176.11(11)
C2 C1 C6 N1 -171.75(11)
N2 C1 C6 N1 7.77(18)
C7 N1 C6 C5 135.27(13)
C13 N1 C6 C5 -47.61(15)
C7 N1 C6 C1 -48.64(16)
C13 N1 C6 C1 128.48(12)
C6 N1 C7 O1 178.57(11)
C13 N1 C7 O1 1.49(17)
C6 N1 C7 C8 -0.31(16)
C13 N1 C7 C8 -177.39(10)
O1 C7 C8 C9 -106.01(13)
N1 C7 C8 C9 72.89(13)
C1 N2 C9 C10 166.11(11)
C1 N2 C9 C8 -13.82(17)
C7 C8 C9 N2 -63.37(13)
C7 C8 C9 C10 116.70(12)
N2 C9 C10 C11 -2.25(19)
C8 C9 C10 C11 177.68(11)
C9 C10 C11 O2 6.2(2)
C9 C10 C11 C12 -173.27(12)
C7 N1 C13 C14 115.76(13)
C6 N1 C13 C14 -61.51(15)
N1 C13 C14 C15 -58.53(16)
C13 C14 C15 C16 -175.86(12)
C14 C15 C16 C17 -178.65(12)
C15 C16 C17 C18 -178.22(13)
C16 C17 C18 C19 -178.91(13)
C17 C18 C19 C20 179.79(13)
C18 C19 C20 C21 -179.32(14)
C19 C20 C21 C22 179.61(15)

_cod_database_fobs_code 1543729
